data_4063452
loop_
_publ_author_name
'Gaillard, Sylvain'
'Slawin, Alexandra M. Z.'
'Bonura, Allen T.'
'Stevens, Edwin D.'
'Nolan, Steven P.'

_publ_section_title
;
 Synthetic and Structural Studies of [AuCl3(NHC)] Complexes
;
_journal_issue 2
_journal_name_full Organometallics
_journal_page_first 394
_journal_paper_doi 10.1021/om900814e
_journal_volume 29
_journal_year 2010
_chemical_formula_moiety 'C27 H32 Au Cl3 N2,(C H2 Cl2)0.5'
_chemical_formula_sum 'C27.5 H39 Au Cl4 N2'
_chemical_formula_weight 736.37
_chemical_name_systematic
; 
 ? 
;
_space_group_IT_number 14
_symmetry_cell_setting monoclinic
_symmetry_space_group_name_Hall '-P 2ybc'
_symmetry_space_group_name_H-M 'P 1 21/c 1'
_atom_sites_solution_hydrogens geom
_atom_sites_solution_primary direct
_atom_sites_solution_secondary difmap
_audit_creation_method SHELXL-97
_cell_angle_alpha 90.00
_cell_angle_beta 99.749(5)
_cell_angle_gamma 90.00
_cell_formula_units_Z 4
_cell_length_a 10.624(3)
_cell_length_b 16.102(4)
_cell_length_c 19.124(4)
_cell_measurement_reflns_used 10523
_cell_measurement_temperature 93(2)
_cell_measurement_theta_max 28.7624
_cell_measurement_theta_min 2.3202
_cell_volume 3224.3(14)
_computing_cell_refinement 'CrystalClear (Rigaku Corp., 2004)'
_computing_data_collection 'CrystalClear (Rigaku Corp., 2004)'
_computing_data_reduction 'CrystalClear (Rigaku Corp., 2004)'
_computing_molecular_graphics 'Bruker SHELXTL'
_computing_publication_material 'Bruker SHELXTL'
_computing_structure_refinement 'SHELXL-97 (Sheldrick, 1997)'
_computing_structure_solution 'SHELXS-97 (Sheldrick, 1990)'
_diffrn_ambient_temperature 93(2)
_diffrn_measured_fraction_theta_full 0.995
_diffrn_measured_fraction_theta_max 0.992
_diffrn_measurement_device_type CCD
_diffrn_measurement_method '\w and \f scans'
_diffrn_radiation_monochromator confocal
_diffrn_radiation_source 'rotating anode'
_diffrn_radiation_type MoK\a
_diffrn_radiation_wavelength 0.71073
_diffrn_reflns_av_R_equivalents 0.0536
_diffrn_reflns_av_sigmaI/netI 0.0642
_diffrn_reflns_limit_h_max 12
_diffrn_reflns_limit_h_min -12
_diffrn_reflns_limit_k_max 19
_diffrn_reflns_limit_k_min -19
_diffrn_reflns_limit_l_max 23
_diffrn_reflns_limit_l_min -14
_diffrn_reflns_number 19490
_diffrn_reflns_theta_full 25.00
_diffrn_reflns_theta_max 25.37
_diffrn_reflns_theta_min 2.32
_exptl_absorpt_coefficient_mu 4.912
_exptl_absorpt_correction_T_max 1.0000
_exptl_absorpt_correction_T_min 0.6587
_exptl_absorpt_correction_type multi-scan
_exptl_absorpt_process_details 'Jacobson, R. (1998) Private communication'
_exptl_crystal_colour Green
_exptl_crystal_density_diffrn 1.517
_exptl_crystal_density_method 'not measured'
_exptl_crystal_description Platelet
_exptl_crystal_F_000 1460
_exptl_crystal_size_max 0.1500
_exptl_crystal_size_mid 0.1500
_exptl_crystal_size_min 0.0200
_refine_diff_density_max 2.518
_refine_diff_density_min -1.264
_refine_diff_density_rms 0.178
_refine_ls_extinction_method none
_refine_ls_goodness_of_fit_ref 1.074
_refine_ls_hydrogen_treatment constr
_refine_ls_matrix_type full
_refine_ls_number_parameters 326
_refine_ls_number_reflns 5865
_refine_ls_number_restraints 0
_refine_ls_restrained_S_all 1.074
_refine_ls_R_factor_all 0.0608
_refine_ls_R_factor_gt 0.0502
_refine_ls_shift/su_max 0.017
_refine_ls_shift/su_mean 0.001
_refine_ls_structure_factor_coef Fsqd
_refine_ls_weighting_details 'calc w=1/[\s^2^(Fo^2^)+(0.0675P)^2^+17.9544P] where P=(Fo^2^+2Fc^2^)/3'
_refine_ls_weighting_scheme calc
_refine_ls_wR_factor_gt 0.1396
_refine_ls_wR_factor_ref 0.1469
_reflns_number_gt 4892
_reflns_number_total 5865
_reflns_threshold_expression >2sigma(I)
_cod_data_source_file om900814e_si_002.cif
_cod_data_source_block AuCl3(SIPr)
_cod_depositor_comments
;
The following automatic conversions were performed:

'_symmetry_cell_setting' value 'Monoclinic' changed to 'monoclinic'
according to the built-in table from CIF Core dictionary named
'cif_core.dic' version 2.4.1 from 2010-06-29.

Automatic conversion script
Id: cif_fix_values 1673 2011-04-08 12:14:43Z adriana 
;
_cod_original_cell_volume 3224.2(13)
_cod_original_sg_symbol_H-M P2(1)/c
_cod_original_formula_sum 'C27.50 H39 Au Cl4 N2'
_cod_database_code 4063452

loop_
_symmetry_equiv_pos_as_xyz
'x, y, z'
'-x, y+1/2, -z+1/2'
'-x, -y, -z'
'x, -y-1/2, z-1/2'

loop_
_atom_site_label
_atom_site_type_symbol
_atom_site_fract_x
_atom_site_fract_y
_atom_site_fract_z
_atom_site_U_iso_or_equiv
_atom_site_adp_type
_atom_site_occupancy
_atom_site_symmetry_multiplicity
_atom_site_calc_flag
_atom_site_refinement_flags
_atom_site_disorder_assembly
_atom_site_disorder_group
Au1 Au 0.86418(3) 1.032775(18) 0.298127(16) 0.02839(15) Uani 1 1 d . . .
Cl1 Cl 0.8139(2) 1.16639(14) 0.32785(14) 0.0490(6) Uani 1 1 d . . .
Cl2 Cl 0.6567(2) 0.99454(15) 0.29166(14) 0.0454(6) Uani 1 1 d . . .
Cl3 Cl 1.0727(2) 1.06919(15) 0.30713(13) 0.0433(5) Uani 1 1 d . . .
C1 C 0.8999(7) 0.9185(5) 0.2640(4) 0.0276(17) Uani 1 1 d . . .
N2 N 0.8885(6) 0.8474(4) 0.2990(3) 0.0287(15) Uani 1 1 d . . .
C3 C 0.9284(10) 0.7768(5) 0.2578(5) 0.044(2) Uani 1 1 d . . .
H3A H 0.8679 0.7297 0.2558 0.053 Uiso 1 1 calc R . .
H3B H 1.0153 0.7573 0.2782 0.053 Uiso 1 1 calc R . .
C4 C 0.9252(8) 0.8153(5) 0.1849(4) 0.0318(19) Uani 1 1 d . . .
H4A H 0.9996 0.7976 0.1636 0.038 Uiso 1 1 calc R . .
H4B H 0.8456 0.8008 0.1523 0.038 Uiso 1 1 calc R . .
N5 N 0.9308(6) 0.9046(4) 0.2013(3) 0.0286(15) Uani 1 1 d . . .
C6 C 0.8729(8) 0.8368(5) 0.3716(4) 0.0318(18) Uani 1 1 d . . .
C7 C 0.9777(8) 0.8514(5) 0.4263(5) 0.0334(19) Uani 1 1 d . . .
C8 C 0.9586(10) 0.8379(6) 0.4954(5) 0.048(2) Uani 1 1 d . . .
H8A H 1.0266 0.8483 0.5335 0.058 Uiso 1 1 calc R . .
C9 C 0.8433(11) 0.8097(7) 0.5100(6) 0.056(3) Uani 1 1 d . . .
H9A H 0.8324 0.8013 0.5578 0.067 Uiso 1 1 calc R . .
C10 C 0.7449(10) 0.7939(6) 0.4560(6) 0.052(3) Uani 1 1 d . . .
H10A H 0.6666 0.7735 0.4670 0.062 Uiso 1 1 calc R . .
C11 C 0.7557(8) 0.8068(5) 0.3851(5) 0.0341(19) Uani 1 1 d . . .
C12 C 1.1077(8) 0.8766(6) 0.4130(6) 0.049(2) Uani 1 1 d . . .
H12A H 1.1000 0.8964 0.3629 0.059 Uiso 1 1 calc R . .
C13 C 1.1971(10) 0.8011(8) 0.4229(8) 0.078(4) Uani 1 1 d . . .
H13A H 1.1615 0.7569 0.3902 0.117 Uiso 1 1 calc R . .
H13B H 1.2056 0.7811 0.4718 0.117 Uiso 1 1 calc R . .
H13C H 1.2812 0.8172 0.4129 0.117 Uiso 1 1 calc R . .
C14 C 1.1634(12) 0.9475(8) 0.4632(7) 0.071(4) Uani 1 1 d . . .
H14A H 1.1065 0.9958 0.4556 0.107 Uiso 1 1 calc R . .
H14B H 1.2479 0.9629 0.4532 0.107 Uiso 1 1 calc R . .
H14C H 1.1712 0.9289 0.5125 0.107 Uiso 1 1 calc R . .
C15 C 0.6451(8) 0.7841(6) 0.3267(5) 0.045(2) Uani 1 1 d . . .
H15A H 0.6602 0.8100 0.2813 0.054 Uiso 1 1 calc R . .
C16 C 0.5159(9) 0.8145(8) 0.3424(7) 0.075(4) Uani 1 1 d . . .
H16A H 0.5184 0.8749 0.3485 0.112 Uiso 1 1 calc R . .
H16B H 0.4985 0.7882 0.3860 0.112 Uiso 1 1 calc R . .
H16C H 0.4484 0.7997 0.3028 0.112 Uiso 1 1 calc R . .
C17 C 0.6384(10) 0.6901(7) 0.3169(7) 0.064(3) Uani 1 1 d . . .
H17A H 0.7199 0.6698 0.3060 0.096 Uiso 1 1 calc R . .
H17B H 0.5696 0.6762 0.2777 0.096 Uiso 1 1 calc R . .
H17C H 0.6214 0.6639 0.3606 0.096 Uiso 1 1 calc R . .
C18 C 0.9575(8) 0.9674(4) 0.1520(4) 0.0258(18) Uani 1 1 d . . .
C19 C 0.8562(8) 1.0117(5) 0.1114(4) 0.0316(18) Uani 1 1 d . . .
C20 C 0.8885(9) 1.0750(6) 0.0693(5) 0.044(2) Uani 1 1 d . . .
H20A H 0.8225 1.1083 0.0437 0.052 Uiso 1 1 calc R . .
C21 C 1.0144(9) 1.0918(6) 0.0632(5) 0.042(2) Uani 1 1 d . . .
H21A H 1.0340 1.1365 0.0345 0.051 Uiso 1 1 calc R . .
C22 C 1.1096(9) 1.0432(5) 0.0987(5) 0.037(2) Uani 1 1 d . . .
H22A H 1.1953 1.0530 0.0927 0.045 Uiso 1 1 calc R . .
C23 C 1.0837(8) 0.9798(5) 0.1436(4) 0.0309(18) Uani 1 1 d . . .
C24 C 0.7163(8) 0.9914(7) 0.1117(5) 0.043(2) Uani 1 1 d . . .
H24A H 0.7110 0.9563 0.1542 0.052 Uiso 1 1 calc R . .
C25 C 0.6335(10) 1.0667(8) 0.1144(7) 0.068(3) Uani 1 1 d . . .
H25A H 0.6656 1.0990 0.1572 0.101 Uiso 1 1 calc R . .
H25B H 0.5456 1.0491 0.1155 0.101 Uiso 1 1 calc R . .
H25C H 0.6355 1.1011 0.0723 0.101 Uiso 1 1 calc R . .
C26 C 0.6655(9) 0.9403(8) 0.0447(6) 0.056(3) Uani 1 1 d . . .
H26A H 0.5756 0.9264 0.0442 0.084 Uiso 1 1 calc R . .
H26B H 0.7154 0.8891 0.0449 0.084 Uiso 1 1 calc R . .
H26C H 0.6733 0.9730 0.0024 0.084 Uiso 1 1 calc R . .
C27 C 1.1939(8) 0.9253(6) 0.1802(5) 0.041(2) Uani 1 1 d . . .
H27A H 1.1613 0.8898 0.2162 0.049 Uiso 1 1 calc R . .
C28 C 1.2380(10) 0.8688(7) 0.1252(6) 0.059(3) Uani 1 1 d . . .
H28A H 1.1654 0.8362 0.1012 0.088 Uiso 1 1 calc R . .
H28B H 1.3045 0.8312 0.1488 0.088 Uiso 1 1 calc R . .
H28C H 1.2725 0.9025 0.0902 0.088 Uiso 1 1 calc R . .
C29 C 1.3074(10) 0.9758(7) 0.2181(7) 0.063(3) Uani 1 1 d . . .
H29A H 1.2790 1.0119 0.2536 0.095 Uiso 1 1 calc R . .
H29B H 1.3421 1.0098 0.1834 0.095 Uiso 1 1 calc R . .
H29C H 1.3736 0.9379 0.2415 0.095 Uiso 1 1 calc R . .
C31 C 0.492(2) 0.6465(14) 0.1068(15) 0.077(8) Uani 0.50 1 d P . .
H31A H 0.4926 0.6267 0.1558 0.092 Uiso 0.50 1 calc PR . .
H31B H 0.4018 0.6512 0.0840 0.092 Uiso 0.50 1 calc PR . .
Cl4 Cl 0.5492(10) 0.5806(4) 0.0696(7) 0.168(6) Uani 0.50 1 d P . .
Cl5 Cl 0.5531(6) 0.7447(3) 0.1133(4) 0.080(2) Uani 0.50 1 d P . .

loop_
_atom_site_aniso_label
_atom_site_aniso_U_11
_atom_site_aniso_U_22
_atom_site_aniso_U_33
_atom_site_aniso_U_23
_atom_site_aniso_U_13
_atom_site_aniso_U_12
Au1 0.0360(2) 0.0215(2) 0.0293(2) -0.00126(12) 0.01007(15) -0.00053(12)
Cl1 0.0615(15) 0.0259(12) 0.0619(16) -0.0118(11) 0.0165(12) 0.0033(10)
Cl2 0.0360(11) 0.0399(13) 0.0650(16) -0.0062(11) 0.0217(11) -0.0003(10)
Cl3 0.0387(12) 0.0385(13) 0.0521(14) -0.0002(11) 0.0062(10) -0.0102(10)
C1 0.023(4) 0.035(5) 0.026(4) 0.002(3) 0.006(3) 0.000(3)
N2 0.040(4) 0.021(4) 0.028(4) 0.002(3) 0.016(3) -0.001(3)
C3 0.070(6) 0.027(5) 0.042(6) -0.002(4) 0.030(5) 0.007(4)
C4 0.043(5) 0.020(4) 0.037(5) -0.005(3) 0.017(4) 0.003(3)
N5 0.031(3) 0.030(4) 0.027(4) 0.003(3) 0.011(3) -0.001(3)
C6 0.040(5) 0.028(4) 0.031(5) 0.006(4) 0.016(4) 0.002(4)
C7 0.035(5) 0.024(5) 0.040(5) 0.003(4) 0.005(4) 0.001(3)
C8 0.067(7) 0.042(6) 0.034(5) 0.005(4) 0.001(5) 0.001(5)
C9 0.072(7) 0.061(7) 0.040(6) 0.012(5) 0.023(5) 0.007(6)
C10 0.057(6) 0.046(6) 0.058(7) 0.021(5) 0.029(5) 0.012(5)
C11 0.036(5) 0.030(5) 0.039(5) 0.010(4) 0.015(4) 0.004(4)
C12 0.038(5) 0.045(6) 0.063(7) 0.010(5) 0.002(5) 0.003(4)
C13 0.049(6) 0.072(8) 0.116(11) 0.026(8) 0.026(7) 0.009(6)
C14 0.074(8) 0.070(8) 0.063(8) 0.005(6) -0.007(6) -0.026(7)
C15 0.036(5) 0.046(6) 0.052(6) 0.010(5) 0.004(4) -0.003(4)
C16 0.032(5) 0.079(9) 0.115(11) 0.042(8) 0.019(6) 0.001(5)
C17 0.058(7) 0.053(7) 0.079(8) 0.010(6) 0.008(6) -0.023(5)
C18 0.033(4) 0.023(4) 0.022(4) -0.002(3) 0.006(3) 0.001(3)
C19 0.033(4) 0.033(5) 0.029(5) -0.004(4) 0.006(3) 0.000(4)
C20 0.059(6) 0.040(6) 0.031(5) 0.009(4) 0.006(4) 0.008(5)
C21 0.056(6) 0.037(5) 0.037(5) 0.013(4) 0.015(4) -0.002(4)
C22 0.042(5) 0.037(5) 0.037(5) 0.005(4) 0.017(4) -0.005(4)
C23 0.034(4) 0.035(5) 0.024(4) 0.003(3) 0.007(3) -0.002(4)
C24 0.032(5) 0.053(6) 0.045(6) 0.001(5) 0.006(4) 0.007(4)
C25 0.046(6) 0.090(9) 0.068(8) 0.006(7) 0.012(5) 0.024(6)
C26 0.043(6) 0.072(7) 0.051(7) -0.004(6) -0.001(5) -0.011(5)
C27 0.043(5) 0.040(5) 0.043(5) 0.014(4) 0.014(4) 0.005(4)
C28 0.064(7) 0.045(6) 0.075(8) 0.023(6) 0.037(6) 0.014(5)
C29 0.037(6) 0.070(8) 0.081(9) 0.016(6) 0.004(6) 0.005(5)
C31 0.075(15) 0.047(14) 0.12(2) 0.005(13) 0.061(15) -0.036(12)
Cl4 0.196(9) 0.043(4) 0.328(15) 0.008(6) 0.226(11) 0.008(5)
Cl5 0.091(4) 0.038(3) 0.137(6) -0.008(3) 0.091(4) -0.017(3)

loop_
_atom_type_symbol
_atom_type_description
_atom_type_scat_dispersion_real
_atom_type_scat_dispersion_imag
_atom_type_scat_source
C C 0.0033 0.0016 'International Tables Vol C Tables 4.2.6.8 and 6.1.1.4'
H H 0.0000 0.0000 'International Tables Vol C Tables 4.2.6.8 and 6.1.1.4'
N N 0.0061 0.0033 'International Tables Vol C Tables 4.2.6.8 and 6.1.1.4'
Cl Cl 0.1484 0.1585 'International Tables Vol C Tables 4.2.6.8 and 6.1.1.4'
Au Au -2.0133 8.8022 'International Tables Vol C Tables 4.2.6.8 and 6.1.1.4'

loop_
_geom_angle_atom_site_label_1
_geom_angle_atom_site_label_2
_geom_angle_atom_site_label_3
_geom_angle
_geom_angle_site_symmetry_1
_geom_angle_site_symmetry_3
_geom_angle_publ_flag
C1 Au1 Cl3 91.5(2) . . ?
C1 Au1 Cl2 88.2(2) . . ?
Cl3 Au1 Cl2 178.58(9) . . ?
C1 Au1 Cl1 175.2(2) . . ?
Cl3 Au1 Cl1 90.25(9) . . ?
Cl2 Au1 Cl1 90.17(9) . . ?
N5 C1 N2 111.5(7) . . ?
N5 C1 Au1 122.8(6) . . ?
N2 C1 Au1 125.5(5) . . ?
C1 N2 C6 128.2(7) . . ?
C1 N2 C3 109.3(6) . . ?
C6 N2 C3 120.8(7) . . ?
N2 C3 C4 102.1(6) . . ?
N2 C3 H3A 111.4 . . ?
C4 C3 H3A 111.4 . . ?
N2 C3 H3B 111.4 . . ?
C4 C3 H3B 111.4 . . ?
H3A C3 H3B 109.2 . . ?
N5 C4 C3 102.1(6) . . ?
N5 C4 H4A 111.4 . . ?
C3 C4 H4A 111.4 . . ?
N5 C4 H4B 111.4 . . ?
C3 C4 H4B 111.4 . . ?
H4A C4 H4B 109.2 . . ?
C1 N5 C18 125.7(7) . . ?
C1 N5 C4 110.8(6) . . ?
C18 N5 C4 123.4(6) . . ?
C11 C6 C7 122.4(8) . . ?
C11 C6 N2 118.1(8) . . ?
C7 C6 N2 119.4(7) . . ?
C8 C7 C6 117.0(8) . . ?
C8 C7 C12 119.4(8) . . ?
C6 C7 C12 123.5(8) . . ?
C9 C8 C7 121.6(9) . . ?
C9 C8 H8A 119.2 . . ?
C7 C8 H8A 119.2 . . ?
C10 C9 C8 120.1(9) . . ?
C10 C9 H9A 120.0 . . ?
C8 C9 H9A 120.0 . . ?
C9 C10 C11 121.9(9) . . ?
C9 C10 H10A 119.0 . . ?
C11 C10 H10A 119.0 . . ?
C10 C11 C6 116.9(9) . . ?
C10 C11 C15 119.8(8) . . ?
C6 C11 C15 123.3(8) . . ?
C7 C12 C13 109.5(8) . . ?
C7 C12 C14 111.1(9) . . ?
C13 C12 C14 110.2(9) . . ?
C7 C12 H12A 108.7 . . ?
C13 C12 H12A 108.7 . . ?
C14 C12 H12A 108.7 . . ?
C12 C13 H13A 109.5 . . ?
C12 C13 H13B 109.5 . . ?
H13A C13 H13B 109.5 . . ?
C12 C13 H13C 109.5 . . ?
H13A C13 H13C 109.5 . . ?
H13B C13 H13C 109.5 . . ?
C12 C14 H14A 109.5 . . ?
C12 C14 H14B 109.5 . . ?
H14A C14 H14B 109.5 . . ?
C12 C14 H14C 109.5 . . ?
H14A C14 H14C 109.5 . . ?
H14B C14 H14C 109.5 . . ?
C11 C15 C17 110.0(8) . . ?
C11 C15 C16 112.6(9) . . ?
C17 C15 C16 108.4(8) . . ?
C11 C15 H15A 108.6 . . ?
C17 C15 H15A 108.6 . . ?
C16 C15 H15A 108.5 . . ?
C15 C16 H16A 109.5 . . ?
C15 C16 H16B 109.5 . . ?
H16A C16 H16B 109.5 . . ?
C15 C16 H16C 109.5 . . ?
H16A C16 H16C 109.5 . . ?
H16B C16 H16C 109.5 . . ?
C15 C17 H17A 109.5 . . ?
C15 C17 H17B 109.5 . . ?
H17A C17 H17B 109.5 . . ?
C15 C17 H17C 109.5 . . ?
H17A C17 H17C 109.5 . . ?
H17B C17 H17C 109.5 . . ?
C23 C18 C19 121.6(7) . . ?
C23 C18 N5 118.4(7) . . ?
C19 C18 N5 119.9(7) . . ?
C20 C19 C18 117.0(8) . . ?
C20 C19 C24 120.0(8) . . ?
C18 C19 C24 122.9(8) . . ?
C19 C20 C21 122.2(9) . . ?
C19 C20 H20A 118.9 . . ?
C21 C20 H20A 118.9 . . ?
C22 C21 C20 119.3(8) . . ?
C22 C21 H21A 120.3 . . ?
C20 C21 H21A 120.3 . . ?
C21 C22 C23 121.4(8) . . ?
C21 C22 H22A 119.3 . . ?
C23 C22 H22A 119.3 . . ?
C22 C23 C18 118.1(8) . . ?
C22 C23 C27 119.1(8) . . ?
C18 C23 C27 122.8(7) . . ?
C25 C24 C19 113.8(9) . . ?
C25 C24 C26 109.6(9) . . ?
C19 C24 C26 108.4(7) . . ?
C25 C24 H24A 108.3 . . ?
C19 C24 H24A 108.3 . . ?
C26 C24 H24A 108.3 . . ?
C24 C25 H25A 109.5 . . ?
C24 C25 H25B 109.5 . . ?
H25A C25 H25B 109.5 . . ?
C24 C25 H25C 109.5 . . ?
H25A C25 H25C 109.5 . . ?
H25B C25 H25C 109.5 . . ?
C24 C26 H26A 109.5 . . ?
C24 C26 H26B 109.5 . . ?
H26A C26 H26B 109.5 . . ?
C24 C26 H26C 109.5 . . ?
H26A C26 H26C 109.5 . . ?
H26B C26 H26C 109.5 . . ?
C28 C27 C29 109.5(8) . . ?
C28 C27 C23 109.0(8) . . ?
C29 C27 C23 113.1(8) . . ?
C28 C27 H27A 108.4 . . ?
C29 C27 H27A 108.4 . . ?
C23 C27 H27A 108.4 . . ?
C27 C28 H28A 109.5 . . ?
C27 C28 H28B 109.5 . . ?
H28A C28 H28B 109.5 . . ?
C27 C28 H28C 109.5 . . ?
H28A C28 H28C 109.5 . . ?
H28B C28 H28C 109.5 . . ?
C27 C29 H29A 109.5 . . ?
C27 C29 H29B 109.5 . . ?
H29A C29 H29B 109.5 . . ?
C27 C29 H29C 109.5 . . ?
H29A C29 H29C 109.5 . . ?
H29B C29 H29C 109.5 . . ?
Cl4 C31 Cl5 121.8(12) . . ?
Cl4 C31 H31A 106.9 . . ?
Cl5 C31 H31A 106.9 . . ?
Cl4 C31 H31B 106.9 . . ?
Cl5 C31 H31B 106.9 . . ?
H31A C31 H31B 106.7 . . ?

loop_
_geom_bond_atom_site_label_1
_geom_bond_atom_site_label_2
_geom_bond_distance
_geom_bond_site_symmetry_2
_geom_bond_publ_flag
Au1 C1 2.010(8) . ?
Au1 Cl3 2.270(2) . ?
Au1 Cl2 2.272(2) . ?
Au1 Cl1 2.311(2) . ?
C1 N5 1.314(10) . ?
C1 N2 1.341(10) . ?
N2 C6 1.437(10) . ?
N2 C3 1.486(10) . ?
C3 C4 1.521(12) . ?
C3 H3A 0.9900 . ?
C3 H3B 0.9900 . ?
C4 N5 1.470(10) . ?
C4 H4A 0.9900 . ?
C4 H4B 0.9900 . ?
N5 C18 1.444(10) . ?
C6 C11 1.398(11) . ?
C6 C7 1.413(12) . ?
C7 C8 1.387(12) . ?
C7 C12 1.502(12) . ?
C8 C9 1.379(14) . ?
C8 H8A 0.9500 . ?
C9 C10 1.363(15) . ?
C9 H9A 0.9500 . ?
C10 C11 1.397(13) . ?
C10 H10A 0.9500 . ?
C11 C15 1.523(13) . ?
C12 C13 1.533(14) . ?
C12 C14 1.544(15) . ?
C12 H12A 1.0000 . ?
C13 H13A 0.9800 . ?
C13 H13B 0.9800 . ?
C13 H13C 0.9800 . ?
C14 H14A 0.9800 . ?
C14 H14B 0.9800 . ?
C14 H14C 0.9800 . ?
C15 C17 1.525(14) . ?
C15 C16 1.533(13) . ?
C15 H15A 1.0000 . ?
C16 H16A 0.9800 . ?
C16 H16B 0.9800 . ?
C16 H16C 0.9800 . ?
C17 H17A 0.9800 . ?
C17 H17B 0.9800 . ?
C17 H17C 0.9800 . ?
C18 C23 1.392(11) . ?
C18 C19 1.409(12) . ?
C19 C20 1.377(12) . ?
C19 C24 1.523(12) . ?
C20 C21 1.388(13) . ?
C20 H20A 0.9500 . ?
C21 C22 1.365(13) . ?
C21 H21A 0.9500 . ?
C22 C23 1.391(11) . ?
C22 H22A 0.9500 . ?
C23 C27 1.533(12) . ?
C24 C25 1.504(15) . ?
C24 C26 1.541(14) . ?
C24 H24A 1.0000 . ?
C25 H25A 0.9800 . ?
C25 H25B 0.9800 . ?
C25 H25C 0.9800 . ?
C26 H26A 0.9800 . ?
C26 H26B 0.9800 . ?
C26 H26C 0.9800 . ?
C27 C28 1.525(14) . ?
C27 C29 1.530(14) . ?
C27 H27A 1.0000 . ?
C28 H28A 0.9800 . ?
C28 H28B 0.9800 . ?
C28 H28C 0.9800 . ?
C29 H29A 0.9800 . ?
C29 H29B 0.9800 . ?
C29 H29C 0.9800 . ?
C31 Cl4 1.46(2) . ?
C31 Cl5 1.70(2) . ?
C31 H31A 0.9900 . ?
C31 H31B 0.9900 . ?

loop_
_geom_torsion_atom_site_label_1
_geom_torsion_atom_site_label_2
_geom_torsion_atom_site_label_3
_geom_torsion_atom_site_label_4
_geom_torsion
_geom_torsion_site_symmetry_1
_geom_torsion_site_symmetry_2
_geom_torsion_site_symmetry_3
_geom_torsion_site_symmetry_4
_geom_torsion_publ_flag
Cl3 Au1 C1 N5 -69.7(6) . . . . ?
Cl2 Au1 C1 N5 111.7(6) . . . . ?
Cl3 Au1 C1 N2 114.5(7) . . . . ?
Cl2 Au1 C1 N2 -64.1(7) . . . . ?
N5 C1 N2 C6 171.0(7) . . . . ?
Au1 C1 N2 C6 -12.8(11) . . . . ?
N5 C1 N2 C3 6.0(9) . . . . ?
Au1 C1 N2 C3 -177.8(6) . . . . ?
C1 N2 C3 C4 -16.5(9) . . . . ?
C6 N2 C3 C4 177.2(7) . . . . ?
N2 C3 C4 N5 19.6(8) . . . . ?
N2 C1 N5 C18 -176.3(7) . . . . ?
Au1 C1 N5 C18 7.4(11) . . . . ?
N2 C1 N5 C4 8.1(9) . . . . ?
Au1 C1 N5 C4 -168.2(5) . . . . ?
C3 C4 N5 C1 -17.9(9) . . . . ?
C3 C4 N5 C18 166.4(7) . . . . ?
C1 N2 C6 C11 111.4(9) . . . . ?
C3 N2 C6 C11 -85.1(10) . . . . ?
C1 N2 C6 C7 -72.7(11) . . . . ?
C3 N2 C6 C7 90.7(10) . . . . ?
C11 C6 C7 C8 -2.5(12) . . . . ?
N2 C6 C7 C8 -178.2(8) . . . . ?
C11 C6 C7 C12 174.6(8) . . . . ?
N2 C6 C7 C12 -1.1(12) . . . . ?
C6 C7 C8 C9 1.3(14) . . . . ?
C12 C7 C8 C9 -175.9(9) . . . . ?
C7 C8 C9 C10 0.5(16) . . . . ?
C8 C9 C10 C11 -1.2(16) . . . . ?
C9 C10 C11 C6 0.1(14) . . . . ?
C9 C10 C11 C15 177.0(9) . . . . ?
C7 C6 C11 C10 1.8(12) . . . . ?
N2 C6 C11 C10 177.5(8) . . . . ?
C7 C6 C11 C15 -175.0(8) . . . . ?
N2 C6 C11 C15 0.7(12) . . . . ?
C8 C7 C12 C13 74.6(12) . . . . ?
C6 C7 C12 C13 -102.4(11) . . . . ?
C8 C7 C12 C14 -47.4(12) . . . . ?
C6 C7 C12 C14 135.6(9) . . . . ?
C10 C11 C15 C17 -75.2(11) . . . . ?
C6 C11 C15 C17 101.5(10) . . . . ?
C10 C11 C15 C16 45.9(12) . . . . ?
C6 C11 C15 C16 -137.4(9) . . . . ?
C1 N5 C18 C23 106.0(9) . . . . ?
C4 N5 C18 C23 -78.9(10) . . . . ?
C1 N5 C18 C19 -76.9(10) . . . . ?
C4 N5 C18 C19 98.2(9) . . . . ?
C23 C18 C19 C20 -7.8(12) . . . . ?
N5 C18 C19 C20 175.2(8) . . . . ?
C23 C18 C19 C24 171.3(8) . . . . ?
N5 C18 C19 C24 -5.8(12) . . . . ?
C18 C19 C20 C21 4.0(14) . . . . ?
C24 C19 C20 C21 -175.1(9) . . . . ?
C19 C20 C21 C22 1.3(15) . . . . ?
C20 C21 C22 C23 -3.0(14) . . . . ?
C21 C22 C23 C18 -0.7(13) . . . . ?
C21 C22 C23 C27 178.0(9) . . . . ?
C19 C18 C23 C22 6.2(12) . . . . ?
N5 C18 C23 C22 -176.7(7) . . . . ?
C19 C18 C23 C27 -172.4(8) . . . . ?
N5 C18 C23 C27 4.7(12) . . . . ?
C20 C19 C24 C25 -43.5(12) . . . . ?
C18 C19 C24 C25 137.4(9) . . . . ?
C20 C19 C24 C26 78.7(11) . . . . ?
C18 C19 C24 C26 -100.4(10) . . . . ?
C22 C23 C27 C28 -71.6(10) . . . . ?
C18 C23 C27 C28 107.0(9) . . . . ?
C22 C23 C27 C29 50.5(12) . . . . ?
C18 C23 C27 C29 -130.9(9) . . . . ?
